data_1505306
loop_
_publ_author_name
'Clark, J. Stephen'
'Grainger, Damian M.'
'Ehkirch, Alexandra A.-C.'
'Blake, Alexander J.'
'Wilson, Claire'

_publ_section_title
;
 Synthesis of the fused polyether core of hemibrevetoxin B by
 two-directional ring-closing metathesis.
;
_journal_issue 6
_journal_name_full 'Organic letters'
_journal_page_first 1033
_journal_page_last 1036
_journal_paper_doi 10.1021/ol0630651
_journal_volume 9
_journal_year 2007
_chemical_absolute_configuration syn
_chemical_formula_moiety 'C13 H24 O5'
_chemical_formula_sum 'C13 H24 O5'
_chemical_formula_weight 260.32
_chemical_name_systematic
;
   ?
;
_space_group_IT_number 18
_symmetry_cell_setting orthorhombic
_symmetry_space_group_name_Hall 'P 2 2ab'
_symmetry_space_group_name_H-M 'P 21 21 2'
_atom_sites_solution_hydrogens 'O-H from delta-F; others placed geometrically'
_atom_sites_solution_primary direct
_audit_creation_method 'enCIFer editing of SHELXL97 CIF output'
_cell_angle_alpha 90.00
_cell_angle_beta 90.00
_cell_angle_gamma 90.00
_cell_formula_units_Z 4
_cell_length_a 8.1273(5)
_cell_length_b 28.154(2)
_cell_length_c 6.0780(4)
_cell_measurement_reflns_used 8646
_cell_measurement_temperature 150(2)
_cell_measurement_theta_max 27.5
_cell_measurement_theta_min 2.6
_cell_volume 1390.74(16)
_computing_cell_refinement 'Bruker SAINT version 6.36a (Bruker, 2000)'
_computing_data_collection 'Bruker SMART version 5.625 (Bruker, 2001)'
_computing_data_reduction 'Bruker SAINT; Bruker SHELXTL (Bruker, 2001)'
_computing_molecular_graphics 'PLATON (Spek, 2003)'
_computing_publication_material 'enCIFer (Allen et al., 2004); PLATON'
_computing_structure_refinement 'SHELXL97 (Sheldrick, 1998)'
_computing_structure_solution 'SHELXS97 (Sheldrick, 1990)'
_diffrn_ambient_temperature 150(2)
_diffrn_measured_fraction_theta_full 0.999
_diffrn_measured_fraction_theta_max 0.998
_diffrn_measurement_device_type 'Bruker SMART APEX CCD area detector'
_diffrn_measurement_method \w
_diffrn_radiation_monochromator graphite
_diffrn_radiation_source 'sealed tube'
_diffrn_radiation_type MoK\a
_diffrn_radiation_wavelength 0.71073
_diffrn_reflns_av_R_equivalents 0.088
_diffrn_reflns_av_sigmaI/netI 0.037
_diffrn_reflns_limit_h_max 10
_diffrn_reflns_limit_h_min -10
_diffrn_reflns_limit_k_max 36
_diffrn_reflns_limit_k_min -36
_diffrn_reflns_limit_l_max 7
_diffrn_reflns_limit_l_min -7
_diffrn_reflns_number 12634
_diffrn_reflns_theta_full 27.50
_diffrn_reflns_theta_max 27.56
_diffrn_reflns_theta_min 2.61
_diffrn_standards_decay_% 0
_diffrn_standards_number 0
_exptl_absorpt_coefficient_mu 0.094
_exptl_absorpt_correction_type none
_exptl_crystal_colour colourless
_exptl_crystal_density_diffrn 1.243
_exptl_crystal_density_method 'not measured'
_exptl_crystal_description tablet
_exptl_crystal_F_000 568
_exptl_crystal_size_max 0.82
_exptl_crystal_size_mid 0.58
_exptl_crystal_size_min 0.31
_refine_diff_density_max 0.24
_refine_diff_density_min -0.17
_refine_diff_density_rms 0.04
_refine_ls_abs_structure_details 'Flack H D (1983), Acta Cryst. A39, 876-881'
_refine_ls_abs_structure_Flack 'not reliably determined'
_refine_ls_extinction_method none
_refine_ls_goodness_of_fit_ref 1.06
_refine_ls_hydrogen_treatment 'O-H distance restrained to 0.84(2) Angstroms; riding model'
_refine_ls_matrix_type full
_refine_ls_number_parameters 169
_refine_ls_number_reflns 1883
_refine_ls_number_restraints 2
_refine_ls_restrained_S_all 1.06
_refine_ls_R_factor_all 0.0344
_refine_ls_R_factor_gt 0.0336
_refine_ls_shift/su_max 0.001
_refine_ls_shift/su_mean 0.000
_refine_ls_structure_factor_coef Fsqd
_refine_ls_weighting_details 'calc w=1/[\s^2^(Fo^2^)+(0.042P)^2^+0.259P] where P=(Fo^2^+2Fc^2^)/3'
_refine_ls_weighting_scheme calc
_refine_ls_wR_factor_gt 0.0845
_refine_ls_wR_factor_ref 0.0850
_reflns_number_gt 1830
_reflns_number_total 1883
_reflns_threshold_expression >2\s(I)
_cod_data_source_file ol0630651si20061221_114143.cif
_cod_data_source_block 10
_cod_depositor_comments
;
The following automatic conversions were performed:

'_symmetry_cell_setting' value 'Orthorhombic' changed to
'orthorhombic' according to
/home/saulius/struct/CIF-dictionaries/cif_core.dic dictionary named
'cif_core.dic' version 2.4.1 from 2010-06-29.

Automatic conversion script
Id: cif_fix_values 1715 2011-07-08 13:25:40Z adriana 
;
_cod_original_cell_volume 1390.8(3)
_cod_database_code 1505306

loop_
_symmetry_equiv_pos_as_xyz
'x, y, z'
'-x, -y, z'
'-x+1/2, y+1/2, -z'
'x+1/2, -y+1/2, -z'

loop_
_atom_site_label
_atom_site_type_symbol
_atom_site_fract_x
_atom_site_fract_y
_atom_site_fract_z
_atom_site_U_iso_or_equiv
_atom_site_adp_type
_atom_site_occupancy
_atom_site_symmetry_multiplicity
_atom_site_calc_flag
_atom_site_refinement_flags
O1 O 0.27849(14) 0.78951(3) 1.28243(18) 0.0226(2) Uani 1 1 d .
C2 C 0.13014(19) 0.76724(5) 1.3460(3) 0.0229(3) Uani 1 1 d .
H2 H 0.0623 0.7897 1.4354 0.027 Uiso 1 1 calc R
C1' C 0.1713(2) 0.72397(5) 1.4809(3) 0.0284(3) Uani 1 1 d .
H1'A H 0.2337 0.7335 1.6116 0.043 Uiso 1 1 calc R
H1'B H 0.2376 0.7020 1.3925 0.043 Uiso 1 1 calc R
H1'C H 0.0694 0.7082 1.5264 0.043 Uiso 1 1 calc R
O3 O 0.04067(15) 0.75262(3) 1.1591(2) 0.0277(3) Uani 1 1 d .
C4 C -0.0083(2) 0.79277(5) 1.0314(3) 0.0273(3) Uani 1 1 d .
H4A H -0.0848 0.8126 1.1187 0.033 Uiso 1 1 calc R
H4B H -0.0677 0.7817 0.8986 0.033 Uiso 1 1 calc R
C4A C 0.1393(2) 0.82264(5) 0.9618(2) 0.0206(3) Uani 1 1 d .
H4AA H 0.2017 0.8069 0.8404 0.025 Uiso 1 1 calc R
O5 O 0.06851(13) 0.86651(3) 0.88905(19) 0.0215(2) Uani 1 1 d .
C6 C 0.15660(18) 0.89288(5) 0.7263(2) 0.0193(3) Uani 1 1 d .
H6 H 0.1867 0.8706 0.6047 0.023 Uiso 1 1 calc R
C7 C 0.31725(19) 0.91537(5) 0.8149(3) 0.0208(3) Uani 1 1 d .
C8 C 0.44128(19) 0.87699(5) 0.8824(3) 0.0240(3) Uani 1 1 d .
H8A H 0.4392 0.8519 0.7682 0.029 Uiso 1 1 calc R
H8B H 0.5523 0.8915 0.8789 0.029 Uiso 1 1 calc R
C9 C 0.4204(2) 0.85275(6) 1.1063(3) 0.0252(3) Uani 1 1 d .
H9A H 0.5014 0.8266 1.1159 0.030 Uiso 1 1 calc R
H9B H 0.4487 0.8761 1.2221 0.030 Uiso 1 1 calc R
C9A C 0.25043(18) 0.83242(5) 1.1588(2) 0.0198(3) Uani 1 1 d .
H9AA H 0.1925 0.8555 1.2571 0.024 Uiso 1 1 calc R
C10 C 0.03419(19) 0.92876(5) 0.6350(3) 0.0222(3) Uani 1 1 d .
H10A H -0.0147 0.9467 0.7590 0.027 Uiso 1 1 calc R
H10B H 0.0940 0.9517 0.5411 0.027 Uiso 1 1 calc R
C11 C -0.1036(2) 0.90641(5) 0.5009(3) 0.0258(3) Uani 1 1 d .
H11A H -0.0550 0.8863 0.3841 0.031 Uiso 1 1 calc R
H11B H -0.1700 0.8856 0.5978 0.031 Uiso 1 1 calc R
C12 C -0.2152(2) 0.94305(6) 0.3960(3) 0.0293(3) Uani 1 1 d .
H12A H -0.1489 0.9642 0.3006 0.035 Uiso 1 1 calc R
H12B H -0.2972 0.9267 0.3023 0.035 Uiso 1 1 calc R
O13 O -0.29873(15) 0.97098(4) 0.5565(3) 0.0355(3) Uani 1 1 d D
H13O H -0.385(3) 0.9570(8) 0.594(5) 0.053 Uiso 1 1 d D
C14 C 0.2877(2) 0.95150(5) 0.9980(3) 0.0276(3) Uani 1 1 d .
H14A H 0.3933 0.9645 1.0470 0.041 Uiso 1 1 calc R
H14B H 0.2328 0.9359 1.1220 0.041 Uiso 1 1 calc R
H14C H 0.2180 0.9773 0.9426 0.041 Uiso 1 1 calc R
O15 O 0.39422(14) 0.93800(4) 0.6276(2) 0.0264(3) Uani 1 1 d D
H15O H 0.353(3) 0.9658(6) 0.606(4) 0.040 Uiso 1 1 d D

loop_
_atom_site_aniso_label
_atom_site_aniso_U_11
_atom_site_aniso_U_22
_atom_site_aniso_U_33
_atom_site_aniso_U_23
_atom_site_aniso_U_13
_atom_site_aniso_U_12
O1 0.0183(5) 0.0249(5) 0.0248(5) 0.0057(4) -0.0001(4) 0.0001(4)
C2 0.0197(7) 0.0251(6) 0.0238(7) 0.0020(6) 0.0014(6) -0.0016(5)
C1' 0.0268(8) 0.0298(7) 0.0286(8) 0.0087(6) 0.0018(7) -0.0004(6)
O3 0.0328(6) 0.0225(5) 0.0279(6) 0.0046(4) -0.0066(5) -0.0064(4)
C4 0.0259(8) 0.0262(7) 0.0297(8) 0.0058(6) -0.0090(7) -0.0076(6)
C4A 0.0217(7) 0.0198(6) 0.0204(6) -0.0001(5) -0.0022(6) -0.0011(6)
O5 0.0178(5) 0.0220(5) 0.0248(5) 0.0039(4) 0.0002(5) -0.0004(4)
C6 0.0182(7) 0.0194(6) 0.0204(6) 0.0002(5) 0.0006(6) 0.0002(5)
C7 0.0165(7) 0.0221(6) 0.0238(7) 0.0032(6) 0.0021(6) -0.0001(5)
C8 0.0162(7) 0.0273(7) 0.0284(7) 0.0056(6) 0.0016(6) 0.0008(6)
C9 0.0179(7) 0.0301(7) 0.0275(7) 0.0060(6) -0.0041(7) -0.0025(6)
C9A 0.0194(7) 0.0202(6) 0.0198(6) 0.0000(5) -0.0013(6) 0.0004(5)
C10 0.0186(7) 0.0206(6) 0.0275(7) 0.0018(6) -0.0021(6) 0.0004(5)
C11 0.0197(7) 0.0242(6) 0.0336(8) -0.0047(6) -0.0034(7) 0.0025(5)
C12 0.0198(7) 0.0326(8) 0.0355(8) -0.0009(7) -0.0053(7) 0.0023(6)
O13 0.0167(5) 0.0266(5) 0.0632(9) -0.0087(6) 0.0033(6) 0.0012(4)
C14 0.0271(8) 0.0243(7) 0.0314(8) -0.0032(6) -0.0030(7) -0.0013(6)
O15 0.0201(5) 0.0263(5) 0.0327(6) 0.0095(5) 0.0054(5) 0.0019(4)

loop_
_atom_type_symbol
_atom_type_description
_atom_type_scat_dispersion_real
_atom_type_scat_dispersion_imag
_atom_type_scat_source
C C 0.0033 0.0000 'International Tables Vol C Tables 4.2.6.8 and 6.1.1.4'
H H 0.0000 0.0000 'International Tables Vol C Tables 4.2.6.8 and 6.1.1.4'
O O 0.0106 0.0000 'International Tables Vol C Tables 4.2.6.8 and 6.1.1.4'

loop_
_geom_angle_atom_site_label_1
_geom_angle_atom_site_label_2
_geom_angle_atom_site_label_3
_geom_angle
C2 O1 C9A 112.31(11)
O3 C2 O1 110.45(13)
O3 C2 C1' 108.48(12)
O1 C2 C1' 108.56(12)
O3 C2 H2 109.8
O1 C2 H2 109.8
C1' C2 H2 109.8
C2 C1' H1'A 109.5
C2 C1' H1'B 109.5
H1'A C1' H1'B 109.5
C2 C1' H1'C 109.5
H1'A C1' H1'C 109.5
H1'B C1' H1'C 109.5
C2 O3 C4 110.54(11)
O3 C4 C4A 111.58(13)
O3 C4 H4A 109.3
C4A C4 H4A 109.3
O3 C4 H4B 109.3
C4A C4 H4B 109.3
H4A C4 H4B 108.0
O5 C4A C4 104.19(12)
O5 C4A C9A 108.94(11)
C4 C4A C9A 110.37(13)
O5 C4A H4AA 111.0
C4 C4A H4AA 111.0
C9A C4A H4AA 111.0
C6 O5 C4A 117.42(11)
O5 C6 C10 105.64(12)
O5 C6 C7 113.20(12)
C10 C6 C7 113.99(11)
O5 C6 H6 107.9
C10 C6 H6 107.9
C7 C6 H6 107.9
O15 C7 C14 110.37(11)
O15 C7 C8 103.69(12)
C14 C7 C8 112.20(14)
O15 C7 C6 105.72(12)
C14 C7 C6 113.18(12)
C8 C7 C6 111.06(11)
C9 C8 C7 118.60(14)
C9 C8 H8A 107.7
C7 C8 H8A 107.7
C9 C8 H8B 107.7
C7 C8 H8B 107.7
H8A C8 H8B 107.1
C9A C9 C8 116.91(13)
C9A C9 H9A 108.1
C8 C9 H9A 108.1
C9A C9 H9B 108.1
C8 C9 H9B 108.1
H9A C9 H9B 107.3
O1 C9A C4A 110.59(11)
O1 C9A C9 106.26(12)
C4A C9A C9 116.03(13)
O1 C9A H9AA 107.9
C4A C9A H9AA 107.9
C9 C9A H9AA 107.9
C11 C10 C6 113.69(12)
C11 C10 H10A 108.8
C6 C10 H10A 108.8
C11 C10 H10B 108.8
C6 C10 H10B 108.8
H10A C10 H10B 107.7
C12 C11 C10 112.61(12)
C12 C11 H11A 109.1
C10 C11 H11A 109.1
C12 C11 H11B 109.1
C10 C11 H11B 109.1
H11A C11 H11B 107.8
O13 C12 C11 111.93(15)
O13 C12 H12A 109.2
C11 C12 H12A 109.2
O13 C12 H12B 109.2
C11 C12 H12B 109.2
H12A C12 H12B 107.9
C12 O13 H13O 109.0(19)
C7 C14 H14A 109.5
C7 C14 H14B 109.5
H14A C14 H14B 109.5
C7 C14 H14C 109.5
H14A C14 H14C 109.5
H14B C14 H14C 109.5
C7 O15 H15O 110.5(17)

loop_
_geom_bond_atom_site_label_1
_geom_bond_atom_site_label_2
_geom_bond_distance
O1 C2 1.4128(18)
O1 C9A 1.4408(17)
C2 O3 1.4099(19)
C2 C1' 1.506(2)
C2 H2 1.0000
C1' H1'A 0.9800
C1' H1'B 0.9800
C1' H1'C 0.9800
O3 C4 1.4280(18)
C4 C4A 1.525(2)
C4 H4A 0.9900
C4 H4B 0.9900
C4A O5 1.4325(16)
C4A C9A 1.525(2)
C4A H4AA 1.0000
O5 C6 1.4293(17)
C6 C10 1.5225(19)
C6 C7 1.548(2)
C6 H6 1.0000
C7 O15 1.4470(18)
C7 C14 1.527(2)
C7 C8 1.534(2)
C8 C9 1.531(2)
C8 H8A 0.9900
C8 H8B 0.9900
C9 C9A 1.529(2)
C9 H9A 0.9900
C9 H9B 0.9900
C9A H9AA 1.0000
C10 C11 1.522(2)
C10 H10A 0.9900
C10 H10B 0.9900
C11 C12 1.514(2)
C11 H11A 0.9900
C11 H11B 0.9900
C12 O13 1.425(2)
C12 H12A 0.9900
C12 H12B 0.9900
O13 H13O 0.834(17)
C14 H14A 0.9800
C14 H14B 0.9800
C14 H14C 0.9800
O15 H15O 0.862(16)

loop_
_geom_hbond_atom_site_label_D
_geom_hbond_atom_site_label_H
_geom_hbond_atom_site_label_A
_geom_hbond_distance_DH
_geom_hbond_distance_HA
_geom_hbond_distance_DA
_geom_hbond_angle_DHA
_geom_hbond_site_symmetry_A
O13 H13O O15 0.834(17) 1.884(19) 2.6975(17) 164(3) 1_455
O15 H15O O13 0.862(16) 1.858(16) 2.7121(15) 171(2) 2_575

loop_
_geom_torsion_atom_site_label_1
_geom_torsion_atom_site_label_2
_geom_torsion_atom_site_label_3
_geom_torsion_atom_site_label_4
_geom_torsion
C9A O1 C2 O3 63.29(14)
C9A O1 C2 C1' -177.89(12)
O1 C2 O3 C4 -64.01(16)
C1' C2 O3 C4 177.12(13)
C2 O3 C4 C4A 57.14(17)
O3 C4 C4A O5 -165.34(12)
O3 C4 C4A C9A -48.53(17)
C4 C4A O5 C6 -151.97(12)
C9A C4A O5 C6 90.24(15)
C4A O5 C6 C10 164.29(12)
C4A O5 C6 C7 -70.30(15)
O5 C6 C7 O15 176.75(11)
C10 C6 C7 O15 -62.47(15)
O5 C6 C7 C14 -62.34(15)
C10 C6 C7 C14 58.45(17)
O5 C6 C7 C8 64.92(16)
C10 C6 C7 C8 -174.29(13)
O15 C7 C8 C9 166.62(13)
C14 C7 C8 C9 47.52(18)
C6 C7 C8 C9 -80.26(17)
C7 C8 C9 C9A 51.18(19)
C2 O1 C9A C4A -54.36(15)
C2 O1 C9A C9 178.92(12)
O5 C4A C9A O1 160.25(12)
C4 C4A C9A O1 46.43(16)
O5 C4A C9A C9 -78.67(15)
C4 C4A C9A C9 167.51(12)
C8 C9 C9A O1 144.01(13)
C8 C9 C9A C4A 20.63(19)
O5 C6 C10 C11 -68.65(16)
C7 C6 C10 C11 166.43(13)
C6 C10 C11 C12 -175.11(14)
C10 C11 C12 O13 -63.08(18)

loop_
_cod_related_entry_id
_cod_related_entry_database
_cod_related_entry_code
1 ChemSpider 17231062
